data_7026797
loop_
_publ_author_name
'Reiss, Fabian'
'Schulz, Axel'
'Villinger, Alexander'
'Weding, Nico'

_publ_section_title
;
 Synthesis of sterically encumbered
 2,4-bis-m-terphenyl-1,3-dichloro-2,4-cyclo-dipnictadiazanes
 [m-TerNPnCl](2), (Pn = P, As).
;
_journal_issue 41
_journal_name_full 'Dalton transactions (Cambridge, England : 2003)'
_journal_page_first 9962
_journal_page_last 9972
_journal_paper_doi 10.1039/c0dt00700e
_journal_volume 39
_journal_year 2010
_chemical_formula_moiety 'C30 H40 As Cl N2'
_chemical_formula_sum 'C30 H40 As Cl N2'
_chemical_formula_weight 539.01
_chemical_name_systematic
;
[2,6-bis-(2,4,6-trimethylphenyl)phenyl]amino-diisopropylamino(chloro)arsane
;
_space_group_IT_number 2
_symmetry_cell_setting triclinic
_symmetry_Int_Tables_number 2
_symmetry_space_group_name_Hall '-P 1'
_symmetry_space_group_name_H-M 'P -1'
_atom_sites_solution_hydrogens geom
_atom_sites_solution_primary direct
_atom_sites_solution_secondary difmap
_audit_creation_method SHELXL-97
_cell_angle_alpha 86.53(3)
_cell_angle_beta 87.06(3)
_cell_angle_gamma 83.06(3)
_cell_formula_units_Z 2
_cell_length_a 10.960(2)
_cell_length_b 11.400(2)
_cell_length_c 11.530(2)
_cell_measurement_reflns_used 6872
_cell_measurement_temperature 173(2)
_cell_measurement_theta_max 45.413
_cell_measurement_theta_min 4.845
_cell_volume 1426.0(4)
_computing_cell_refinement 'Bruker Apex v7.51a'
_computing_data_collection 'Bruker Apex v7.51a'
_computing_data_reduction 'Bruker SAINT'
_computing_molecular_graphics 'ORTEP-3v2.01 (Farrugia, 1997)'
_computing_publication_material SHELXL-97
_computing_structure_refinement 'SHELXL-97 (Sheldrick, 1997)'
_computing_structure_solution 'SHELXS-97 (Sheldrick, 1997)'
_diffrn_ambient_temperature 173(2)
_diffrn_measured_fraction_theta_full 0.965
_diffrn_measured_fraction_theta_max 0.965
_diffrn_measurement_device_type 'Bruker-Nonius Apex-X8-CCD-diffractometer'
_diffrn_measurement_method 'phi and omega scans'
_diffrn_radiation_monochromator graphite
_diffrn_radiation_source 'sealed tube'
_diffrn_radiation_type MoK\a
_diffrn_radiation_wavelength 0.71073
_diffrn_reflns_av_R_equivalents 0.0377
_diffrn_reflns_av_sigmaI/netI 0.0282
_diffrn_reflns_limit_h_max 12
_diffrn_reflns_limit_h_min -12
_diffrn_reflns_limit_k_max 12
_diffrn_reflns_limit_k_min -12
_diffrn_reflns_limit_l_max 12
_diffrn_reflns_limit_l_min -12
_diffrn_reflns_number 24284
_diffrn_reflns_theta_full 23.63
_diffrn_reflns_theta_max 23.63
_diffrn_reflns_theta_min 2.46
_exptl_absorpt_coefficient_mu 1.305
_exptl_absorpt_correction_T_max 0.8916
_exptl_absorpt_correction_T_min 0.6726
_exptl_absorpt_correction_type multi-scan
_exptl_absorpt_process_details '(SADABS; Sheldrick, 2004)'
_exptl_crystal_colour colourless
_exptl_crystal_density_diffrn 1.255
_exptl_crystal_density_method 'not measured'
_exptl_crystal_description block
_exptl_crystal_F_000 568
_exptl_crystal_size_max 0.33
_exptl_crystal_size_mid 0.28
_exptl_crystal_size_min 0.09
_refine_diff_density_max 0.202
_refine_diff_density_min -0.230
_refine_diff_density_rms 0.039
_refine_ls_extinction_method none
_refine_ls_goodness_of_fit_ref 1.081
_refine_ls_hydrogen_treatment mixed
_refine_ls_matrix_type full
_refine_ls_number_parameters 404
_refine_ls_number_reflns 4136
_refine_ls_number_restraints 0
_refine_ls_restrained_S_all 1.081
_refine_ls_R_factor_all 0.0531
_refine_ls_R_factor_gt 0.0375
_refine_ls_shift/su_max 0.001
_refine_ls_shift/su_mean 0.000
_refine_ls_structure_factor_coef Fsqd
_refine_ls_weighting_details 'calc w=1/[\s^2^(Fo^2^)+(0.0344P)^2^+1.0086P] where P=(Fo^2^+2Fc^2^)/3'
_refine_ls_weighting_scheme calc
_refine_ls_wR_factor_gt 0.0862
_refine_ls_wR_factor_ref 0.0921
_reflns_number_gt 3336
_reflns_number_total 4136
_reflns_threshold_expression >2\s(I)
_cod_data_source_file c0dt00700e.txt
_cod_data_source_block ter_nhasclnipr2
_cod_original_cell_volume 1426.0(5)
_cod_database_code 7026797

loop_
_symmetry_equiv_pos_as_xyz
'x, y, z'
'-x, -y, -z'

loop_
_atom_site_label
_atom_site_type_symbol
_atom_site_fract_x
_atom_site_fract_y
_atom_site_fract_z
_atom_site_U_iso_or_equiv
_atom_site_adp_type
_atom_site_occupancy
_atom_site_symmetry_multiplicity
_atom_site_calc_flag
_atom_site_refinement_flags
_atom_site_disorder_assembly
_atom_site_disorder_group
As1A As 0.27655(4) 0.79318(4) 0.36373(3) 0.04538(18) Uani 0.7144(9) 1 d P A 1
Cl1A Cl 0.2293(4) 0.9897(4) 0.2963(2) 0.0534(7) Uani 0.7144(9) 1 d P A 1
N2A N 0.1220(14) 0.7439(11) 0.3835(9) 0.0494(19) Uani 0.7144(9) 1 d P A 1
C26A C -0.0069(9) 0.6538(9) 0.2566(8) 0.128(4) Uani 0.7144(9) 1 d P A 1
H26A H 0.0643 0.6025 0.2262 0.192 Uiso 0.7144(9) 1 calc PR A 1
H26B H -0.0681 0.6700 0.1969 0.192 Uiso 0.7144(9) 1 calc PR A 1
H26C H -0.0433 0.6142 0.3255 0.192 Uiso 0.7144(9) 1 calc PR A 1
C25A C 0.0339(5) 0.7690(5) 0.2895(5) 0.0638(13) Uani 0.7144(9) 1 d P A 1
H25 H 0.0804 0.8008 0.2201 0.077 Uiso 0.7144(9) 1 calc PR A 1
C27A C -0.0735(8) 0.8614(9) 0.3160(7) 0.085(2) Uani 0.7144(9) 1 d P A 1
H27A H -0.1221 0.8334 0.3836 0.128 Uiso 0.7144(9) 1 calc PR A 1
H27B H -0.1254 0.8753 0.2486 0.128 Uiso 0.7144(9) 1 calc PR A 1
H27C H -0.0426 0.9354 0.3330 0.128 Uiso 0.7144(9) 1 calc PR A 1
C28A C 0.0795(7) 0.7300(5) 0.5021(5) 0.0817(19) Uani 0.7144(9) 1 d P A 1
H28 H -0.0088 0.7170 0.4988 0.098 Uiso 0.7144(9) 1 calc PR A 1
C29A C 0.0784(9) 0.8295(7) 0.5696(5) 0.113(3) Uani 0.7144(9) 1 d P A 1
H29A H 0.1631 0.8457 0.5788 0.169 Uiso 0.7144(9) 1 calc PR A 1
H29B H 0.0392 0.8135 0.6462 0.169 Uiso 0.7144(9) 1 calc PR A 1
H29C H 0.0323 0.8984 0.5304 0.169 Uiso 0.7144(9) 1 calc PR A 1
C30A C 0.1470(11) 0.6077(11) 0.5394(11) 0.145(6) Uani 0.7144(9) 1 d P A 1
H30A H 0.2322 0.6161 0.5560 0.218 Uiso 0.7144(9) 1 calc PR A 1
H30B H 0.1463 0.5537 0.4766 0.218 Uiso 0.7144(9) 1 calc PR A 1
H30C H 0.1052 0.5757 0.6094 0.218 Uiso 0.7144(9) 1 calc PR A 1
As1B As 0.16679(9) 0.81468(9) 0.23791(9) 0.0397(4) Uani 0.2856(9) 1 d P A 2
Cl1B Cl 0.2231(13) 0.9761(13) 0.2959(11) 0.109(5) Uani 0.2856(9) 1 d P A 2
N2B N 0.112(4) 0.763(3) 0.357(3) 0.0494(19) Uani 0.2856(9) 1 d P A 2
C25B C -0.0341(11) 0.7652(13) 0.3773(10) 0.063(3) Uani 0.2856(9) 1 d P A 2
H25B H -0.0515 0.7318 0.4578 0.075 Uiso 0.2856(9) 1 calc PR A 2
C28B C 0.1694(15) 0.7138(14) 0.4682(16) 0.078(4) Uani 0.2856(9) 1 d P A 2
H28B H 0.2536 0.6745 0.4476 0.093 Uiso 0.2856(9) 1 calc PR A 2
C29B C 0.1776(19) 0.7810(17) 0.5836(17) 0.115(8) Uani 0.2856(9) 1 d P A 2
H29D H 0.1660 0.8666 0.5656 0.173 Uiso 0.2856(9) 1 calc PR A 2
H29E H 0.2586 0.7584 0.6160 0.173 Uiso 0.2856(9) 1 calc PR A 2
H29F H 0.1134 0.7594 0.6405 0.173 Uiso 0.2856(9) 1 calc PR A 2
C26B C -0.0815(16) 0.6912(19) 0.2950(17) 0.092(6) Uani 0.2856(9) 1 d P A 2
H26D H -0.0708 0.7259 0.2158 0.138 Uiso 0.2856(9) 1 calc PR A 2
H26E H -0.1692 0.6866 0.3134 0.138 Uiso 0.2856(9) 1 calc PR A 2
H26F H -0.0365 0.6116 0.3007 0.138 Uiso 0.2856(9) 1 calc PR A 2
C30B C 0.098(4) 0.617(2) 0.559(2) 0.144(16) Uani 0.2856(9) 1 d P A 2
H30D H 0.0125 0.6179 0.5357 0.215 Uiso 0.2856(9) 1 calc PR A 2
H30E H 0.0974 0.6414 0.6388 0.215 Uiso 0.2856(9) 1 calc PR A 2
H30F H 0.1412 0.5376 0.5532 0.215 Uiso 0.2856(9) 1 calc PR A 2
C27B C -0.080(2) 0.8944(17) 0.3724(16) 0.068(5) Uani 0.2856(9) 1 d P A 2
H27D H -0.0480 0.9315 0.4374 0.102 Uiso 0.2856(9) 1 calc PR A 2
H27E H -0.1698 0.9049 0.3778 0.102 Uiso 0.2856(9) 1 calc PR A 2
H27F H -0.0509 0.9316 0.2988 0.102 Uiso 0.2856(9) 1 calc PR A 2
N1 N 0.3153(2) 0.7276(2) 0.2276(2) 0.0409(6) Uani 1 1 d . . .
C1 C 0.4052(2) 0.7566(2) 0.1444(2) 0.0313(6) Uani 1 1 d . A .
C2 C 0.5227(2) 0.7704(2) 0.1770(2) 0.0337(6) Uani 1 1 d . . .
C3 C 0.6084(2) 0.7983(2) 0.0915(2) 0.0390(7) Uani 1 1 d . A .
H3 H 0.6888 0.8090 0.1128 0.047 Uiso 1 1 calc R . .
C4 C 0.5809(3) 0.8110(2) -0.0239(2) 0.0415(7) Uani 1 1 d . . .
H4 H 0.6408 0.8319 -0.0814 0.050 Uiso 1 1 calc R A .
C5 C 0.4655(2) 0.7929(2) -0.0547(2) 0.0388(7) Uani 1 1 d . A .
H5 H 0.4466 0.8000 -0.1345 0.047 Uiso 1 1 calc R . .
C6 C 0.3772(2) 0.7648(2) 0.0271(2) 0.0337(6) Uani 1 1 d . . .
C7 C 0.2552(2) 0.7434(2) -0.0123(2) 0.0359(6) Uani 1 1 d . A .
C8 C 0.2281(2) 0.6279(2) -0.0196(2) 0.0391(7) Uani 1 1 d . . .
C9 C 0.1170(3) 0.6099(3) -0.0629(3) 0.0496(8) Uani 1 1 d . A .
H9 H 0.0982 0.5313 -0.0684 0.060 Uiso 1 1 calc R . .
C10 C 0.0323(3) 0.7038(3) -0.0984(3) 0.0537(8) Uani 1 1 d . . .
C11 C 0.0603(3) 0.8167(3) -0.0897(3) 0.0505(8) Uani 1 1 d . A .
H11 H 0.0024 0.8814 -0.1137 0.061 Uiso 1 1 calc R . .
C12 C 0.1699(3) 0.8395(3) -0.0473(2) 0.0419(7) Uani 1 1 d . . .
C13 C 0.5591(2) 0.7545(2) 0.3003(2) 0.0357(6) Uani 1 1 d . A .
C14 C 0.5748(3) 0.6407(3) 0.3536(2) 0.0431(7) Uani 1 1 d . . .
C15 C 0.6063(3) 0.6276(3) 0.4693(2) 0.0513(8) Uani 1 1 d . A .
H15 H 0.6147 0.5508 0.5069 0.062 Uiso 1 1 calc R . .
C16 C 0.6259(3) 0.7233(3) 0.5311(3) 0.0531(8) Uani 1 1 d . . .
C17 C 0.6135(3) 0.8338(3) 0.4754(2) 0.0476(8) Uani 1 1 d . A .
H17 H 0.6283 0.8998 0.5168 0.057 Uiso 1 1 calc R . .
C18 C 0.5801(2) 0.8523(3) 0.3613(2) 0.0408(7) Uani 1 1 d . . .
C19 C 0.3179(3) 0.5236(3) 0.0185(3) 0.0504(8) Uani 1 1 d . A .
H19A H 0.3170 0.5159 0.1037 0.076 Uiso 1 1 calc R . .
H19B H 0.4008 0.5358 -0.0119 0.076 Uiso 1 1 calc R . .
H19C H 0.2943 0.4513 -0.0114 0.076 Uiso 1 1 calc R . .
C20 C -0.0880(3) 0.6828(4) -0.1457(4) 0.0844(13) Uani 1 1 d . A .
H20A H -0.0807 0.6030 -0.1746 0.127 Uiso 0.62(5) 1 calc PR B 1
H20B H -0.1089 0.7413 -0.2096 0.127 Uiso 0.62(5) 1 calc PR B 1
H20C H -0.1527 0.6905 -0.0839 0.127 Uiso 0.62(5) 1 calc PR B 1
H20D H -0.1481 0.7535 -0.1376 0.127 Uiso 0.38(5) 1 d PR B 2
H20E H -0.1197 0.6151 -0.1025 0.127 Uiso 0.38(5) 1 d PR B 2
H20F H -0.0759 0.6660 -0.2284 0.127 Uiso 0.38(5) 1 d PR B 2
C21 C 0.1953(3) 0.9646(3) -0.0365(3) 0.0603(9) Uani 1 1 d . A .
H21A H 0.1248 1.0191 -0.0628 0.090 Uiso 1 1 calc R . .
H21B H 0.2688 0.9793 -0.0847 0.090 Uiso 1 1 calc R . .
H21C H 0.2090 0.9771 0.0449 0.090 Uiso 1 1 calc R . .
C22 C 0.5612(3) 0.5324(3) 0.2885(3) 0.0554(8) Uani 1 1 d . A .
H22A H 0.5677 0.4624 0.3426 0.083 Uiso 1 1 calc R . .
H22B H 0.6263 0.5226 0.2272 0.083 Uiso 1 1 calc R . .
H22C H 0.4807 0.5419 0.2536 0.083 Uiso 1 1 calc R . .
C23 C 0.6624(4) 0.7050(4) 0.6564(3) 0.0772(11) Uani 1 1 d . A .
H23A H 0.6968 0.7752 0.6793 0.116 Uiso 1 1 calc R . .
H23B H 0.7243 0.6357 0.6643 0.116 Uiso 1 1 calc R . .
H23C H 0.5899 0.6923 0.7067 0.116 Uiso 1 1 calc R . .
C24 C 0.5687(3) 0.9751(3) 0.3061(3) 0.0509(8) Uani 1 1 d . A .
H24A H 0.6392 0.9836 0.2516 0.076 Uiso 1 1 calc R . .
H24B H 0.5670 1.0323 0.3664 0.076 Uiso 1 1 calc R . .
H24C H 0.4925 0.9899 0.2639 0.076 Uiso 1 1 calc R . .
H1A H 0.260(4) 0.713(4) 0.205(4) 0.061 Uiso 0.7144(9) 1 d P A 1
H1B H 0.347(12) 0.732(11) 0.278(11) 0.061 Uiso 0.2856(9) 1 d P A 2

loop_
_atom_site_aniso_label
_atom_site_aniso_U_11
_atom_site_aniso_U_22
_atom_site_aniso_U_33
_atom_site_aniso_U_23
_atom_site_aniso_U_13
_atom_site_aniso_U_12
As1A 0.0463(3) 0.0603(3) 0.0268(2) -0.00531(19) 0.00410(18) 0.0038(2)
Cl1A 0.0628(16) 0.0416(13) 0.0576(13) -0.0061(9) 0.0030(11) -0.0139(10)
N2A 0.058(3) 0.050(5) 0.031(6) 0.027(3) 0.018(5) 0.009(3)
C26A 0.169(10) 0.129(7) 0.102(6) -0.041(5) 0.033(7) -0.085(7)
C25A 0.053(3) 0.079(4) 0.061(3) -0.007(3) 0.004(3) -0.015(3)
C27A 0.052(4) 0.122(8) 0.079(6) -0.009(5) -0.006(4) 0.005(4)
C28A 0.081(4) 0.084(4) 0.063(4) 0.034(3) 0.040(4) 0.024(3)
C29A 0.182(9) 0.104(6) 0.042(3) -0.003(3) 0.023(4) 0.017(5)
C30A 0.112(6) 0.157(10) 0.130(10) 0.108(7) 0.050(6) 0.049(6)
As1B 0.0304(6) 0.0521(7) 0.0349(6) 0.0039(5) 0.0024(4) -0.0023(5)
Cl1B 0.098(7) 0.060(5) 0.169(9) -0.025(4) 0.043(5) -0.016(4)
N2B 0.058(3) 0.050(5) 0.031(6) 0.027(3) 0.018(5) 0.009(3)
C25B 0.039(6) 0.105(11) 0.043(7) 0.009(7) 0.024(6) -0.024(7)
C28B 0.055(10) 0.103(12) 0.066(11) 0.009(9) 0.024(9) 0.011(8)
C29B 0.123(16) 0.096(13) 0.109(15) 0.001(11) 0.093(14) 0.016(12)
C26B 0.082(13) 0.122(16) 0.083(14) 0.001(11) -0.009(10) -0.059(12)
C30B 0.32(5) 0.080(16) 0.042(10) 0.002(10) 0.04(2) -0.08(2)
C27B 0.053(9) 0.069(11) 0.078(14) -0.005(10) -0.002(11) 0.009(7)
N1 0.0355(16) 0.0557(16) 0.0310(15) -0.0026(13) 0.0049(12) -0.0054(13)
C1 0.0319(15) 0.0325(14) 0.0288(15) -0.0002(11) 0.0021(12) -0.0027(11)
C2 0.0345(15) 0.0345(15) 0.0316(15) -0.0042(12) -0.0008(12) -0.0015(12)
C3 0.0326(15) 0.0422(16) 0.0430(17) -0.0045(13) -0.0025(13) -0.0053(12)
C4 0.0379(17) 0.0521(18) 0.0338(16) 0.0001(13) 0.0065(13) -0.0071(13)
C5 0.0408(17) 0.0482(17) 0.0265(14) 0.0021(12) -0.0004(13) -0.0048(13)
C6 0.0320(15) 0.0376(15) 0.0311(15) -0.0014(12) -0.0002(12) -0.0028(12)
C7 0.0318(15) 0.0502(18) 0.0239(14) -0.0005(12) 0.0020(12) 0.0000(13)
C8 0.0328(16) 0.0484(18) 0.0355(16) -0.0008(13) -0.0032(13) -0.0028(13)
C9 0.0385(17) 0.060(2) 0.0512(19) -0.0017(15) -0.0047(15) -0.0102(15)
C10 0.0340(17) 0.080(2) 0.0468(19) 0.0067(17) -0.0074(15) -0.0080(16)
C11 0.0362(17) 0.068(2) 0.0425(18) 0.0076(15) -0.0034(14) 0.0076(15)
C12 0.0386(17) 0.0522(18) 0.0320(16) 0.0020(13) 0.0008(13) 0.0028(14)
C13 0.0315(15) 0.0475(17) 0.0281(14) -0.0059(13) 0.0005(12) -0.0037(12)
C14 0.0467(17) 0.0508(18) 0.0314(16) -0.0046(13) -0.0040(13) -0.0019(14)
C15 0.061(2) 0.057(2) 0.0349(17) 0.0022(15) -0.0099(15) -0.0020(15)
C16 0.052(2) 0.076(2) 0.0326(17) -0.0101(16) -0.0085(15) -0.0082(16)
C17 0.0462(18) 0.061(2) 0.0379(17) -0.0160(15) -0.0033(14) -0.0104(15)
C18 0.0331(16) 0.0543(19) 0.0352(16) -0.0092(14) 0.0028(13) -0.0045(13)
C19 0.0418(17) 0.0504(19) 0.059(2) -0.0030(15) -0.0089(15) -0.0028(14)
C20 0.043(2) 0.112(3) 0.100(3) 0.016(3) -0.028(2) -0.016(2)
C21 0.058(2) 0.051(2) 0.066(2) 0.0019(17) -0.0069(18) 0.0116(16)
C22 0.080(2) 0.0464(18) 0.0391(17) -0.0027(14) -0.0110(17) -0.0014(16)
C23 0.100(3) 0.096(3) 0.040(2) -0.0037(19) -0.025(2) -0.020(2)
C24 0.0542(19) 0.0521(19) 0.0482(19) -0.0133(15) 0.0009(15) -0.0094(15)

loop_
_atom_type_symbol
_atom_type_description
_atom_type_scat_dispersion_real
_atom_type_scat_dispersion_imag
_atom_type_scat_source
C C 0.0033 0.0016 'International Tables Vol C Tables 4.2.6.8 and 6.1.1.4'
H H 0.0000 0.0000 'International Tables Vol C Tables 4.2.6.8 and 6.1.1.4'
N N 0.0061 0.0033 'International Tables Vol C Tables 4.2.6.8 and 6.1.1.4'
Cl Cl 0.1484 0.1585 'International Tables Vol C Tables 4.2.6.8 and 6.1.1.4'
As As 0.0499 2.0058 'International Tables Vol C Tables 4.2.6.8 and 6.1.1.4'

loop_
_geom_angle_atom_site_label_1
_geom_angle_atom_site_label_2
_geom_angle_atom_site_label_3
_geom_angle
N1 As1A N2A 96.0(4)
N1 As1A Cl1A 99.16(12)
N2A As1A Cl1A 101.6(3)
N1 As1A H1B 21(5)
N2A As1A H1B 111(5)
Cl1A As1A H1B 109(5)
C28A N2A C25A 120.8(10)
C28A N2A As1A 114.2(9)
C25A N2A As1A 119.8(5)
N2A C25A C26A 109.0(8)
N2A C25A C27A 114.5(7)
C26A C25A C27A 112.5(6)
N2A C25A H25 106.8
C26A C25A H25 106.8
C27A C25A H25 106.8
C29A C28A N2A 116.3(8)
C29A C28A C30A 122.1(8)
N2A C28A C30A 101.8(7)
C29A C28A H28 105.0
N2A C28A H28 105.0
C30A C28A H28 105.0
N2B As1B N1 101.3(14)
N2B As1B Cl1B 99.3(18)
N1 As1B Cl1B 99.1(4)
N2B As1B H1A 101(2)
N1 As1B H1A 22.9(18)
Cl1B As1B H1A 121.4(19)
C28B N2B As1B 133(3)
C28B N2B C25B 107(2)
As1B N2B C25B 119(2)
C26B C25B C27B 118.1(15)
C26B C25B N2B 110(2)
C27B C25B N2B 103.3(17)
C26B C25B H25B 108.3
C27B C25B H25B 108.3
N2B C25B H25B 108.3
N2B C28B C29B 127(2)
N2B C28B C30B 120(2)
C29B C28B C30B 83.6(13)
N2B C28B H28B 107.6
C29B C28B H28B 107.6
C30B C28B H28B 107.6
C28B C29B H29D 109.5
C28B C29B H29E 109.5
H29D C29B H29E 109.5
C28B C29B H29F 109.5
H29D C29B H29F 109.5
H29E C29B H29F 109.5
C25B C26B H26D 109.5
C25B C26B H26E 109.5
H26D C26B H26E 109.5
C25B C26B H26F 109.5
H26D C26B H26F 109.5
H26E C26B H26F 109.5
C28B C30B H30D 109.5
C28B C30B H30E 109.5
H30D C30B H30E 109.5
C28B C30B H30F 109.5
H30D C30B H30F 109.5
H30E C30B H30F 109.5
C25B C27B H27D 109.5
C25B C27B H27E 109.5
H27D C27B H27E 109.5
C25B C27B H27F 109.5
H27D C27B H27F 109.5
H27E C27B H27F 109.5
C1 N1 As1A 127.4(2)
C1 N1 As1B 121.3(2)
As1A N1 As1B 64.52(10)
C1 N1 H1A 115(4)
As1A N1 H1A 108(4)
As1B N1 H1A 54(4)
C1 N1 H1B 99(10)
As1A N1 H1B 46(10)
As1B N1 H1B 110(10)
H1A N1 H1B 145(10)
C2 C1 N1 120.6(2)
C2 C1 C6 120.6(2)
N1 C1 C6 118.8(2)
C3 C2 C1 118.3(2)
C3 C2 C13 119.3(2)
C1 C2 C13 122.4(2)
C4 C3 C2 121.8(3)
C4 C3 H3 119.1
C2 C3 H3 119.1
C5 C4 C3 119.0(3)
C5 C4 H4 120.5
C3 C4 H4 120.5
C6 C5 C4 121.4(3)
C6 C5 H5 119.3
C4 C5 H5 119.3
C5 C6 C1 118.9(2)
C5 C6 C7 118.7(2)
C1 C6 C7 122.5(2)
C8 C7 C12 120.2(3)
C8 C7 C6 119.8(2)
C12 C7 C6 120.0(2)
C9 C8 C7 118.8(3)
C9 C8 C19 120.1(3)
C7 C8 C19 121.0(2)
C8 C9 C10 121.6(3)
C8 C9 H9 119.2
C10 C9 H9 119.2
C11 C10 C9 118.6(3)
C11 C10 C20 120.4(3)
C9 C10 C20 121.0(3)
C10 C11 C12 122.0(3)
C10 C11 H11 119.0
C12 C11 H11 119.0
C11 C12 C7 118.7(3)
C11 C12 C21 120.2(3)
C7 C12 C21 121.1(3)
C14 C13 C18 120.3(2)
C14 C13 C2 119.3(2)
C18 C13 C2 120.4(2)
C15 C14 C13 118.6(3)
C15 C14 C22 119.5(3)
C13 C14 C22 121.9(2)
C16 C15 C14 121.8(3)
C16 C15 H15 119.1
C14 C15 H15 119.1
C17 C16 C15 118.3(3)
C17 C16 C23 121.5(3)
C15 C16 C23 120.2(3)
C16 C17 C18 122.3(3)
C16 C17 H17 118.8
C18 C17 H17 118.8
C17 C18 C13 118.6(3)
C17 C18 C24 119.4(3)
C13 C18 C24 122.0(2)
C8 C19 H19A 109.5
C8 C19 H19B 109.5
H19A C19 H19B 109.5
C8 C19 H19C 109.5
H19A C19 H19C 109.5
H19B C19 H19C 109.5
C10 C20 H20A 109.5
C10 C20 H20B 109.5
C10 C20 H20C 109.5
C10 C20 H20D 109.8
C10 C20 H20E 109.8
H20D C20 H20E 109.2
C10 C20 H20F 109.8
H20D C20 H20F 109.2
H20E C20 H20F 109.2
C12 C21 H21A 109.5
C12 C21 H21B 109.5
H21A C21 H21B 109.5
C12 C21 H21C 109.5
H21A C21 H21C 109.5
H21B C21 H21C 109.5
C14 C22 H22A 109.5
C14 C22 H22B 109.5
H22A C22 H22B 109.5
C14 C22 H22C 109.5
H22A C22 H22C 109.5
H22B C22 H22C 109.5
C16 C23 H23A 109.5
C16 C23 H23B 109.5
H23A C23 H23B 109.5
C16 C23 H23C 109.5
H23A C23 H23C 109.5
H23B C23 H23C 109.5
C18 C24 H24A 109.5
C18 C24 H24B 109.5
H24A C24 H24B 109.5
C18 C24 H24C 109.5
H24A C24 H24C 109.5
H24B C24 H24C 109.5

loop_
_geom_bond_atom_site_label_1
_geom_bond_atom_site_label_2
_geom_bond_distance
As1A N1 1.789(3)
As1A N2A 1.848(16)
As1A Cl1A 2.333(4)
As1A H1B 1.39(13)
N2A C28A 1.427(11)
N2A C25A 1.480(14)
C26A C25A 1.513(9)
C26A H26A 0.9800
C26A H26B 0.9800
C26A H26C 0.9800
C25A C27A 1.514(10)
C25A H25 1.0000
C27A H27A 0.9800
C27A H27B 0.9800
C27A H27C 0.9800
C28A C29A 1.413(10)
C28A C30A 1.545(12)
C28A H28 1.0000
C29A H29A 0.9800
C29A H29B 0.9800
C29A H29C 0.9800
C30A H30A 0.9800
C30A H30B 0.9800
C30A H30C 0.9800
As1B N2B 1.58(3)
As1B N1 1.803(3)
As1B Cl1B 2.163(14)
As1B H1A 1.50(5)
N2B C28B 1.50(3)
N2B C25B 1.61(5)
C25B C26B 1.46(2)
C25B C27B 1.50(2)
C25B H25B 1.0000
C28B C29B 1.59(3)
C28B C30B 1.70(3)
C28B H28B 1.0000
C29B H29D 0.9800
C29B H29E 0.9800
C29B H29F 0.9800
C26B H26D 0.9800
C26B H26E 0.9800
C26B H26F 0.9800
C30B H30D 0.9800
C30B H30E 0.9800
C30B H30F 0.9800
C27B H27D 0.9800
C27B H27E 0.9800
C27B H27F 0.9800
N1 C1 1.395(4)
N1 H1A 0.72(5)
N1 H1B 0.70(12)
C1 C2 1.390(4)
C1 C6 1.397(4)
C2 C3 1.376(4)
C2 C13 1.491(4)
C3 C4 1.375(4)
C3 H3 0.9500
C4 C5 1.374(4)
C4 H4 0.9500
C5 C6 1.369(4)
C5 H5 0.9500
C6 C7 1.485(4)
C7 C8 1.393(4)
C7 C12 1.405(4)
C8 C9 1.381(4)
C8 C19 1.508(4)
C9 C10 1.386(4)
C9 H9 0.9500
C10 C11 1.370(4)
C10 C20 1.502(4)
C11 C12 1.378(4)
C11 H11 0.9500
C12 C21 1.500(4)
C13 C14 1.397(4)
C13 C18 1.401(4)
C14 C15 1.390(4)
C14 C22 1.509(4)
C15 C16 1.382(4)
C15 H15 0.9500
C16 C17 1.374(4)
C16 C23 1.515(4)
C17 C18 1.380(4)
C17 H17 0.9500
C18 C24 1.497(4)
C19 H19A 0.9800
C19 H19B 0.9800
C19 H19C 0.9800
C20 H20A 0.9800
C20 H20B 0.9800
C20 H20C 0.9800
C20 H20D 0.9829
C20 H20E 0.9829
C20 H20F 0.9830
C21 H21A 0.9800
C21 H21B 0.9800
C21 H21C 0.9800
C22 H22A 0.9800
C22 H22B 0.9800
C22 H22C 0.9800
C23 H23A 0.9800
C23 H23B 0.9800
C23 H23C 0.9800
C24 H24A 0.9800
C24 H24B 0.9800
C24 H24C 0.9800

loop_
_geom_torsion_atom_site_label_1
_geom_torsion_atom_site_label_2
_geom_torsion_atom_site_label_3
_geom_torsion_atom_site_label_4
_geom_torsion
N1 As1A N2A C28A 152.8(7)
Cl1A As1A N2A C28A -106.5(7)
N1 As1A N2A C25A -52.4(9)
Cl1A As1A N2A C25A 48.2(10)
C28A N2A C25A C26A -83.0(12)
As1A N2A C25A C26A 123.9(8)
C28A N2A C25A C27A 43.9(13)
As1A N2A C25A C27A -109.1(9)
C25A N2A C28A C29A -99.4(13)
As1A N2A C28A C29A 55.0(10)
C25A N2A C28A C30A 125.4(11)
As1A N2A C28A C30A -80.1(10)
N1 As1B N2B C28B 33(4)
Cl1B As1B N2B C28B -69(4)
N1 As1B N2B C25B -151(3)
Cl1B As1B N2B C25B 107(3)
C28B N2B C25B C26B -119(3)
As1B N2B C25B C26B 64(3)
C28B N2B C25B C27B 113(2)
As1B N2B C25B C27B -64(3)
As1B N2B C28B C29B 98(4)
C25B N2B C28B C29B -78(3)
As1B N2B C28B C30B -155(3)
C25B N2B C28B C30B 28(4)
N2A As1A N1 C1 160.1(3)
Cl1A As1A N1 C1 57.3(3)
N2A As1A N1 As1B 49.0(2)
Cl1A As1A N1 As1B -53.80(13)
N2B As1B N1 C1 -168.9(19)
Cl1B As1B N1 C1 -67.4(4)
N2B As1B N1 As1A -49.0(19)
Cl1B As1B N1 As1A 52.5(4)
As1A N1 C1 C2 46.7(4)
As1B N1 C1 C2 127.0(2)
As1A N1 C1 C6 -137.0(2)
As1B N1 C1 C6 -56.7(3)
N1 C1 C2 C3 179.6(2)
C6 C1 C2 C3 3.3(4)
N1 C1 C2 C13 0.4(4)
C6 C1 C2 C13 -175.8(2)
C1 C2 C3 C4 -0.9(4)
C13 C2 C3 C4 178.3(3)
C2 C3 C4 C5 -1.4(4)
C3 C4 C5 C6 1.3(4)
C4 C5 C6 C1 1.1(4)
C4 C5 C6 C7 -178.5(2)
C2 C1 C6 C5 -3.4(4)
N1 C1 C6 C5 -179.8(2)
C2 C1 C6 C7 176.1(2)
N1 C1 C6 C7 -0.2(4)
C5 C6 C7 C8 100.2(3)
C1 C6 C7 C8 -79.4(3)
C5 C6 C7 C12 -76.8(3)
C1 C6 C7 C12 103.6(3)
C12 C7 C8 C9 0.8(4)
C6 C7 C8 C9 -176.3(3)
C12 C7 C8 C19 -179.4(3)
C6 C7 C8 C19 3.5(4)
C7 C8 C9 C10 -0.3(4)
C19 C8 C9 C10 179.8(3)
C8 C9 C10 C11 -0.2(5)
C8 C9 C10 C20 179.8(3)
C9 C10 C11 C12 0.3(5)
C20 C10 C11 C12 -179.7(3)
C10 C11 C12 C7 0.2(4)
C10 C11 C12 C21 -178.4(3)
C8 C7 C12 C11 -0.7(4)
C6 C7 C12 C11 176.3(2)
C8 C7 C12 C21 177.9(3)
C6 C7 C12 C21 -5.0(4)
C3 C2 C13 C14 -107.0(3)
C1 C2 C13 C14 72.1(3)
C3 C2 C13 C18 71.6(3)
C1 C2 C13 C18 -109.3(3)
C18 C13 C14 C15 2.7(4)
C2 C13 C14 C15 -178.7(3)
C18 C13 C14 C22 -175.9(3)
C2 C13 C14 C22 2.7(4)
C13 C14 C15 C16 -1.9(5)
C22 C14 C15 C16 176.7(3)
C14 C15 C16 C17 0.0(5)
C14 C15 C16 C23 -178.9(3)
C15 C16 C17 C18 1.2(5)
C23 C16 C17 C18 -180.0(3)
C16 C17 C18 C13 -0.5(4)
C16 C17 C18 C24 -179.8(3)
C14 C13 C18 C17 -1.5(4)
C2 C13 C18 C17 179.9(2)
C14 C13 C18 C24 177.8(3)
C2 C13 C18 C24 -0.7(4)
